data_4512524
loop_
_publ_author_name
Pratibha,
'Verma, Sandeep'

_publ_section_title
;
 Imine Component Based Modified Adenine Nucleobase--Metal Frameworks
;
_journal_issue 1
_journal_name_full 'Crystal Growth &amp; Design'
_journal_page_first 510
_journal_paper_doi 10.1021/cg5016498
_journal_volume 15
_journal_year 2015
_chemical_formula_sum 'C28 H26 Cd N12 O4'
_chemical_formula_weight 707.01
_chemical_name_systematic
;
 ?
;
_space_group_IT_number 15
_symmetry_cell_setting monoclinic
_symmetry_space_group_name_Hall '-I 2ya'
_symmetry_space_group_name_H-M 'I 1 2/a 1'
_atom_sites_solution_hydrogens geom
_atom_sites_solution_primary direct
_atom_sites_solution_secondary difmap
_audit_creation_method SHELXL-97
_cell_angle_alpha 90.00
_cell_angle_beta 102.063(4)
_cell_angle_gamma 90.00
_cell_formula_units_Z 8
_cell_length_a 15.124(3)
_cell_length_b 10.918(2)
_cell_length_c 36.182(7)
_cell_measurement_reflns_used 5233
_cell_measurement_temperature 100(2)
_cell_measurement_theta_max 25.50
_cell_measurement_theta_min 2.46
_cell_volume 5842.6(19)
_computing_structure_refinement 'SHELXL-97 (Sheldrick, 1997)'
_diffrn_ambient_temperature 100(2)
_diffrn_measured_fraction_theta_full 0.963
_diffrn_measured_fraction_theta_max 0.963
_diffrn_measurement_device_type 'Bruker D8 Advance diffractometer'
_diffrn_measurement_method \q/2\q
_diffrn_radiation_monochromator graphite
_diffrn_radiation_source 'fine-focus sealed tube'
_diffrn_radiation_type MoK\a
_diffrn_radiation_wavelength 0.71073
_diffrn_reflns_av_R_equivalents 0.0808
_diffrn_reflns_av_sigmaI/netI 0.0978
_diffrn_reflns_limit_h_max 15
_diffrn_reflns_limit_h_min -17
_diffrn_reflns_limit_k_max 12
_diffrn_reflns_limit_k_min -12
_diffrn_reflns_limit_l_max 38
_diffrn_reflns_limit_l_min -43
_diffrn_reflns_number 17087
_diffrn_reflns_theta_full 25.00
_diffrn_reflns_theta_max 25.00
_diffrn_reflns_theta_min 2.46
_exptl_absorpt_coefficient_mu 0.806
_exptl_absorpt_correction_T_max 0.8555
_exptl_absorpt_correction_T_min 0.8364
_exptl_absorpt_correction_type psi-scan
_exptl_absorpt_process_details '(North et al., 1968)'
_exptl_crystal_colour Colorless
_exptl_crystal_density_diffrn 1.607
_exptl_crystal_density_method 'not measured'
_exptl_crystal_description Blockshape
_exptl_crystal_F_000 2864
_exptl_crystal_size_max 0.23
_exptl_crystal_size_mid 0.21
_exptl_crystal_size_min 0.20
_refine_diff_density_max 0.928
_refine_diff_density_min -0.981
_refine_diff_density_rms 0.149
_refine_ls_extinction_method none
_refine_ls_goodness_of_fit_ref 1.063
_refine_ls_hydrogen_treatment mixed
_refine_ls_matrix_type full
_refine_ls_number_parameters 412
_refine_ls_number_reflns 4946
_refine_ls_number_restraints 0
_refine_ls_restrained_S_all 1.063
_refine_ls_R_factor_all 0.1214
_refine_ls_R_factor_gt 0.0778
_refine_ls_shift/su_max 0.000
_refine_ls_shift/su_mean 0.000
_refine_ls_structure_factor_coef Fsqd
_refine_ls_weighting_details 'calc w=1/[\s^2^(Fo^2^)+(0.0993P)^2^+73.8172P] where P=(Fo^2^+2Fc^2^)/3'
_refine_ls_weighting_scheme calc
_refine_ls_wR_factor_gt 0.2125
_refine_ls_wR_factor_ref 0.2335
_reflns_number_gt 3136
_reflns_number_total 4946
_reflns_threshold_expression >2sigma(I)
_cod_data_source_file cg5016498_si_002.cif
_cod_data_source_block Complex1
_cod_depositor_comments
;
The following automatic conversions were performed:

'_symmetry_cell_setting' value 'Monoclinic' changed to 'monoclinic'
according to
/home/saulius/struct/COD-crude-data--automatic-downloads/rss-feeds/ACS/lib/dictionaries/cif_core.dic
dictionary named 'cif_core.dic' version 2.4.2 from 2011-04-26.

Automatic conversion script
Id: cif_fix_values 2935 2014-11-11 08:27:57Z andrius 

 Adding full bibliography for 4512523--4512528.cif.
;
_cod_original_cell_volume 5842.7(19)
_cod_original_sg_symbol_H-M 'I 2/a'
_cod_database_code 4512524

loop_
_symmetry_equiv_pos_as_xyz
'x, y, z'
'-x+1/2, y, -z'
'x+1/2, y+1/2, z+1/2'
'-x+1, y+1/2, -z+1/2'
'-x, -y, -z'
'x-1/2, -y, z'
'-x+1/2, -y+1/2, -z+1/2'
'x, -y+1/2, z+1/2'

loop_
_atom_site_label
_atom_site_type_symbol
_atom_site_fract_x
_atom_site_fract_y
_atom_site_fract_z
_atom_site_U_iso_or_equiv
_atom_site_adp_type
_atom_site_occupancy
_atom_site_symmetry_multiplicity
_atom_site_calc_flag
_atom_site_refinement_flags
Cd1 Cd 0.31097(4) 0.74656(6) 0.120453(18) 0.0322(3) Uani 1 1 d .
O2B O 0.2624(5) 0.9270(6) 0.13489(19) 0.0434(17) Uani 1 1 d .
O1W O 0.6929(5) 0.7517(5) -0.12060(16) 0.0453(19) Uani 1 1 d G
N1A N 0.4443(6) 0.6150(7) 0.0288(2) 0.0385(19) Uani 1 1 d .
O2W O 0.2710(9) 0.252(2) 0.0417(4) 0.240(14) Uani 1 1 d G
O1A O 0.3723(5) 0.5633(6) 0.1343(2) 0.0456(17) Uani 1 1 d .
N12B N 0.2147(5) 0.6864(7) 0.1599(2) 0.0381(19) Uani 1 1 d .
N9B N 0.0869(6) 0.5941(7) 0.0967(2) 0.040(2) Uani 1 1 d .
N3B N 0.1779(6) 0.7369(7) 0.0693(2) 0.0390(19) Uani 1 1 d .
N1B N 0.0850(6) 0.8861(7) 0.0289(2) 0.043(2) Uani 1 1 d .
N6B N -0.0708(6) 0.9002(8) 0.0229(2) 0.052(2) Uani 1 1 d .
H6BA H -0.0716 0.9637 0.0078 0.062 Uiso 1 1 calc R
H6BB H -0.1215 0.8735 0.0283 0.062 Uiso 1 1 calc R
N7B N -0.0521(6) 0.6747(7) 0.0740(2) 0.044(2) Uani 1 1 d .
N12A N 0.4477(5) 0.8041(8) 0.1603(2) 0.0377(19) Uani 1 1 d .
C11A C 0.4776(8) 0.9331(9) 0.1603(3) 0.048(3) Uani 1 1 d .
H11A H 0.5420 0.9391 0.1731 0.058 Uiso 1 1 calc R
H11B H 0.4419 0.9838 0.1745 0.058 Uiso 1 1 calc R
N9A N 0.5118(6) 0.9026(7) 0.0978(2) 0.040(2) Uani 1 1 d .
N3A N 0.3920(6) 0.7592(7) 0.0695(2) 0.0404(19) Uani 1 1 d .
C11B C 0.1850(8) 0.5562(9) 0.1588(3) 0.048(3) Uani 1 1 d .
H11C H 0.1343 0.5480 0.1720 0.057 Uiso 1 1 calc R
H11D H 0.2356 0.5046 0.1721 0.057 Uiso 1 1 calc R
C10B C 0.1552(7) 0.5118(9) 0.1185(3) 0.043(2) Uani 1 1 d .
H10A H 0.2082 0.5076 0.1065 0.052 Uiso 1 1 calc R
H10B H 0.1297 0.4283 0.1186 0.052 Uiso 1 1 calc R
C4B C 0.0984(7) 0.6948(8) 0.0754(3) 0.035(2) Uani 1 1 d .
C2B C 0.1636(7) 0.8327(8) 0.0451(3) 0.041(2) Uani 1 1 d .
H2B H 0.2162 0.8669 0.0387 0.049 Uiso 1 1 calc R
C6B C 0.0081(7) 0.8438(9) 0.0376(3) 0.042(2) Uani 1 1 d .
C5B C 0.0160(6) 0.7446(8) 0.0618(2) 0.035(2) Uani 1 1 d .
C8B C -0.0037(8) 0.5878(10) 0.0945(3) 0.049(3) Uani 1 1 d .
H8B H -0.0306 0.5254 0.1068 0.059 Uiso 1 1 calc R
C13B C 0.1934(8) 0.7531(10) 0.1857(3) 0.050(3) Uani 1 1 d .
H13B H 0.1602 0.7146 0.2021 0.060 Uiso 1 1 calc R
C14B C 0.2149(7) 0.8822(10) 0.1926(3) 0.045(3) Uani 1 1 d .
C19B C 0.1938(7) 0.9319(11) 0.2262(3) 0.052(3) Uani 1 1 d .
H19B H 0.1705 0.8801 0.2430 0.062 Uiso 1 1 calc R
C15B C 0.2472(7) 0.9614(11) 0.1675(3) 0.049(3) Uani 1 1 d .
C10A C 0.4655(8) 0.9824(9) 0.1196(3) 0.045(3) Uani 1 1 d .
H10C H 0.4003 0.9861 0.1077 0.053 Uiso 1 1 calc R
H10D H 0.4905 1.0662 0.1201 0.053 Uiso 1 1 calc R
C8A C 0.5994(7) 0.9094(10) 0.0954(3) 0.047(3) Uani 1 1 d .
H8A H 0.6392 0.9700 0.1083 0.056 Uiso 1 1 calc R
N7A N 0.6254(6) 0.8270(8) 0.0740(2) 0.046(2) Uani 1 1 d .
C5A C 0.5465(6) 0.7588(8) 0.0614(2) 0.033(2) Uani 1 1 d .
C4A C 0.4789(6) 0.8034(9) 0.0759(3) 0.035(2) Uani 1 1 d .
C2A C 0.3827(7) 0.6645(8) 0.0454(3) 0.038(2) Uani 1 1 d .
H2A H 0.3243 0.6284 0.0393 0.046 Uiso 1 1 calc R
C6A C 0.5294(7) 0.6568(8) 0.0367(3) 0.039(2) Uani 1 1 d .
N6A N 0.5924(6) 0.6036(8) 0.0222(2) 0.049(2) Uani 1 1 d .
H6AA H 0.5789 0.5399 0.0072 0.059 Uiso 1 1 calc R
H6AB H 0.6482 0.6318 0.0275 0.059 Uiso 1 1 calc R
C13A C 0.4944(7) 0.7337(10) 0.1856(3) 0.048(3) Uani 1 1 d .
H13A H 0.5450 0.7703 0.2018 0.058 Uiso 1 1 calc R
C14A C 0.4790(7) 0.6054(10) 0.1923(3) 0.047(3) Uani 1 1 d .
C15A C 0.4216(7) 0.5274(10) 0.1670(3) 0.043(3) Uani 1 1 d .
C18B C 0.2070(10) 1.0531(14) 0.2343(4) 0.073(4) Uani 1 1 d .
H18B H 0.1919 1.0855 0.2566 0.088 Uiso 1 1 calc R
C16B C 0.2590(8) 1.0850(10) 0.1789(4) 0.058(3) Uani 1 1 d .
H16B H 0.2807 1.1411 0.1627 0.069 Uiso 1 1 calc R
C17B C 0.2410(9) 1.1270(13) 0.2114(4) 0.075(4) Uani 1 1 d .
H17B H 0.2526 1.2104 0.2182 0.090 Uiso 1 1 calc R
C18A C 0.5293(9) 0.4332(13) 0.2334(3) 0.065(4) Uani 1 1 d .
H18A H 0.5660 0.3993 0.2555 0.078 Uiso 1 1 calc R
C16A C 0.4199(9) 0.4049(11) 0.1770(4) 0.060(3) Uani 1 1 d .
H16A H 0.3807 0.3504 0.1609 0.073 Uiso 1 1 calc R
C19A C 0.5347(9) 0.5560(12) 0.2264(3) 0.061(3) Uani 1 1 d .
H19A H 0.5741 0.6074 0.2436 0.073 Uiso 1 1 calc R
C17A C 0.4735(10) 0.3601(13) 0.2097(5) 0.074(4) Uani 1 1 d .
H17A H 0.4707 0.2755 0.2155 0.089 Uiso 1 1 calc R

loop_
_atom_site_aniso_label
_atom_site_aniso_U_11
_atom_site_aniso_U_22
_atom_site_aniso_U_33
_atom_site_aniso_U_23
_atom_site_aniso_U_13
_atom_site_aniso_U_12
Cd1 0.0328(4) 0.0326(4) 0.0309(4) -0.0017(3) 0.0059(3) 0.0042(3)
O2B 0.045(4) 0.037(3) 0.049(4) 0.000(3) 0.012(3) 0.009(3)
O1W 0.089(6) 0.019(3) 0.020(3) -0.003(3) -0.006(3) -0.011(3)
N1A 0.045(5) 0.034(4) 0.038(5) -0.003(4) 0.012(4) -0.010(4)
O2W 0.046(8) 0.57(4) 0.104(11) -0.051(16) 0.023(7) 0.005(13)
O1A 0.043(4) 0.036(4) 0.054(5) -0.001(3) 0.004(3) 0.009(3)
N12B 0.032(5) 0.046(5) 0.035(5) -0.002(4) 0.004(4) 0.001(4)
N9B 0.039(5) 0.035(4) 0.042(5) 0.005(4) 0.000(4) -0.014(4)
N3B 0.039(5) 0.041(4) 0.037(5) 0.003(4) 0.006(4) -0.002(4)
N1B 0.044(6) 0.039(4) 0.042(5) 0.010(4) 0.000(4) 0.001(4)
N6B 0.041(6) 0.066(6) 0.048(6) 0.012(5) 0.006(4) 0.000(5)
N7B 0.038(5) 0.046(5) 0.047(5) -0.001(4) 0.008(4) -0.018(4)
N12A 0.034(5) 0.047(4) 0.031(5) -0.003(4) 0.006(4) -0.001(4)
C11A 0.053(7) 0.040(5) 0.046(7) -0.011(5) 0.000(5) -0.009(5)
N9A 0.047(6) 0.035(4) 0.037(5) 0.001(4) 0.007(4) -0.009(4)
N3A 0.041(5) 0.048(5) 0.032(4) -0.002(4) 0.007(4) -0.009(4)
C11B 0.056(7) 0.045(6) 0.041(6) 0.013(5) 0.006(5) -0.003(5)
C10B 0.052(7) 0.036(5) 0.039(6) -0.001(4) 0.004(5) -0.006(5)
C4B 0.044(6) 0.033(4) 0.029(5) -0.008(4) 0.013(4) -0.010(4)
C2B 0.038(6) 0.038(5) 0.044(6) 0.009(5) 0.004(5) -0.002(4)
C6B 0.042(6) 0.041(5) 0.041(6) -0.011(5) 0.004(5) 0.003(5)
C5B 0.035(5) 0.044(5) 0.024(4) -0.008(5) 0.003(4) 0.003(5)
C8B 0.047(7) 0.052(6) 0.044(7) 0.006(5) 0.000(5) -0.019(5)
C13B 0.044(6) 0.068(7) 0.037(6) 0.008(6) 0.007(5) 0.004(6)
C14B 0.025(5) 0.059(6) 0.049(7) -0.025(5) 0.004(5) 0.008(5)
C19B 0.038(7) 0.076(8) 0.038(6) -0.012(6) 0.002(5) 0.006(5)
C15B 0.025(6) 0.077(7) 0.041(7) -0.022(6) -0.001(4) 0.013(5)
C10A 0.059(7) 0.039(5) 0.038(6) -0.013(5) 0.016(5) -0.006(5)
C8A 0.050(7) 0.057(6) 0.033(6) 0.001(5) 0.004(5) -0.019(5)
N7A 0.037(5) 0.061(5) 0.041(5) 0.003(5) 0.008(4) -0.006(4)
C5A 0.036(5) 0.038(5) 0.026(5) -0.001(4) 0.007(4) 0.001(4)
C4A 0.030(6) 0.041(5) 0.031(5) 0.006(4) 0.001(4) -0.007(4)
C2A 0.038(6) 0.033(5) 0.045(6) -0.004(4) 0.012(5) -0.005(4)
C6A 0.055(7) 0.035(5) 0.028(5) 0.002(4) 0.014(5) 0.010(5)
N6A 0.045(6) 0.055(5) 0.049(6) -0.007(4) 0.015(4) 0.003(4)
C13A 0.040(6) 0.071(7) 0.035(6) -0.014(6) 0.011(5) -0.006(5)
C14A 0.046(7) 0.056(6) 0.044(6) 0.014(5) 0.020(5) 0.019(5)
C15A 0.029(6) 0.065(7) 0.041(6) 0.018(5) 0.017(5) 0.014(5)
C18B 0.077(10) 0.088(10) 0.054(8) -0.029(8) 0.010(7) 0.020(8)
C16B 0.058(8) 0.051(6) 0.061(8) -0.006(6) 0.005(6) 0.003(6)
C17B 0.061(9) 0.071(9) 0.086(11) -0.036(8) -0.001(8) 0.022(7)
C18A 0.065(9) 0.090(10) 0.043(7) 0.033(7) 0.020(6) 0.032(8)
C16A 0.059(8) 0.063(7) 0.069(9) 0.004(7) 0.038(7) 0.008(6)
C19A 0.070(9) 0.077(8) 0.035(6) 0.006(6) 0.012(6) 0.014(7)
C17A 0.061(9) 0.064(8) 0.106(12) 0.036(9) 0.033(9) 0.028(7)

loop_
_atom_type_symbol
_atom_type_description
_atom_type_scat_dispersion_real
_atom_type_scat_dispersion_imag
_atom_type_scat_source
C C 0.0033 0.0016 'International Tables Vol C Tables 4.2.6.8 and 6.1.1.4'
H H 0.0000 0.0000 'International Tables Vol C Tables 4.2.6.8 and 6.1.1.4'
N N 0.0061 0.0033 'International Tables Vol C Tables 4.2.6.8 and 6.1.1.4'
O O 0.0106 0.0060 'International Tables Vol C Tables 4.2.6.8 and 6.1.1.4'
Cd Cd -0.8075 1.2024 'International Tables Vol C Tables 4.2.6.8 and 6.1.1.4'

loop_
_geom_angle_atom_site_label_1
_geom_angle_atom_site_label_2
_geom_angle_atom_site_label_3
_geom_angle
O2B Cd1 O1A 153.9(3)
O2B Cd1 N12B 79.9(3)
O1A Cd1 N12B 83.9(3)
O2B Cd1 N12A 84.8(3)
O1A Cd1 N12A 80.2(3)
N12B Cd1 N12A 106.4(3)
O2B Cd1 N3A 112.1(3)
O1A Cd1 N3A 88.2(3)
N12B Cd1 N3A 163.8(3)
N12A Cd1 N3A 86.0(3)
O2B Cd1 N3B 87.4(3)
O1A Cd1 N3B 111.9(3)
N12B Cd1 N3B 86.0(3)
N12A Cd1 N3B 163.9(3)
N3A Cd1 N3B 83.9(3)
C15B O2B Cd1 127.1(7)
C2A N1A C6A 120.1(8)
C15A O1A Cd1 126.9(6)
C13B N12B C11B 116.3(9)
C13B N12B Cd1 124.8(7)
C11B N12B Cd1 118.3(6)
C8B N9B C4B 104.6(8)
C8B N9B C10B 126.0(8)
C4B N9B C10B 129.3(8)
C4B N3B C2B 110.0(8)
C4B N3B Cd1 120.9(6)
C2B N3B Cd1 117.0(6)
C2B N1B C6B 118.4(8)
C8B N7B C5B 101.9(8)
C13A N12A C11A 116.5(9)
C13A N12A Cd1 124.0(7)
C11A N12A Cd1 119.0(6)
N12A C11A C10A 111.0(8)
C8A N9A C4A 104.4(8)
C8A N9A C10A 126.6(9)
C4A N9A C10A 129.0(9)
C2A N3A C4A 110.3(8)
C2A N3A Cd1 116.8(6)
C4A N3A Cd1 120.7(6)
N12B C11B C10B 111.1(8)
N9B C10B C11B 110.9(8)
N3B C4B C5B 126.0(9)
N3B C4B N9B 125.9(9)
C5B C4B N9B 108.0(9)
N1B C2B N3B 128.8(9)
N1B C6B N6B 119.1(10)
N1B C6B C5B 116.9(9)
N6B C6B C5B 124.0(10)
C4B C5B C6B 119.7(9)
C4B C5B N7B 110.1(9)
C6B C5B N7B 130.1(9)
N7B C8B N9B 115.4(9)
N12B C13B C14B 126.4(10)
C15B C14B C19B 118.9(10)
C15B C14B C13B 125.4(9)
C19B C14B C13B 115.5(11)
C18B C19B C14B 120.2(12)
O2B C15B C16B 120.2(11)
O2B C15B C14B 123.7(10)
C16B C15B C14B 116.1(10)
N9A C10A C11A 109.6(8)
N7A C8A N9A 115.1(9)
C8A N7A C5A 102.7(8)
C4A C5A N7A 110.4(8)
C4A C5A C6A 118.7(9)
N7A C5A C6A 130.9(9)
C5A C4A N3A 126.2(9)
C5A C4A N9A 107.4(9)
N3A C4A N9A 126.4(9)
N1A C2A N3A 128.4(9)
N6A C6A N1A 120.7(9)
N6A C6A C5A 123.1(10)
N1A C6A C5A 116.2(8)
N12A C13A C14A 127.7(10)
C15A C14A C19A 119.9(10)
C15A C14A C13A 125.1(10)
C19A C14A C13A 114.7(11)
O1A C15A C16A 118.9(11)
O1A C15A C14A 124.0(9)
C16A C15A C14A 117.1(10)
C17B C18B C19B 120.8(12)
C17B C16B C15B 122.9(13)
C18B C17B C16B 120.9(13)
C17A C18A C19A 121.4(12)
C17A C16A C15A 121.9(13)
C18A C19A C14A 118.4(12)
C18A C17A C16A 121.3(12)

loop_
_geom_bond_atom_site_label_1
_geom_bond_atom_site_label_2
_geom_bond_distance
Cd1 O2B 2.203(6)
Cd1 O1A 2.218(6)
Cd1 N12B 2.336(8)
Cd1 N12A 2.346(8)
Cd1 N3A 2.420(8)
Cd1 N3B 2.434(8)
O2B C15B 1.305(12)
N1A C2A 1.325(12)
N1A C6A 1.338(13)
O1A C15A 1.320(12)
N12B C13B 1.278(13)
N12B C11B 1.489(12)
N9B C8B 1.357(13)
N9B C4B 1.373(12)
N9B C10B 1.470(13)
N3B C4B 1.348(12)
N3B C2B 1.352(12)
N1B C2B 1.344(12)
N1B C6B 1.348(13)
N6B C6B 1.350(13)
N7B C8B 1.326(13)
N7B C5B 1.423(12)
N12A C13A 1.287(14)
N12A C11A 1.480(12)
C11A C10A 1.541(14)
N9A C8A 1.349(13)
N9A C4A 1.373(12)
N9A C10A 1.449(12)
N3A C2A 1.342(12)
N3A C4A 1.373(12)
C11B C10B 1.511(14)
C4B C5B 1.354(14)
C6B C5B 1.384(13)
C13B C14B 1.457(15)
C14B C15B 1.411(16)
C14B C19B 1.429(14)
C19B C18B 1.361(18)
C15B C16B 1.410(15)
C8A N7A 1.299(13)
N7A C5A 1.400(12)
C5A C4A 1.336(13)
C5A C6A 1.418(13)
C6A N6A 1.315(12)
C13A C14A 1.449(15)
C14A C15A 1.408(16)
C14A C19A 1.446(15)
C15A C16A 1.388(15)
C18B C17B 1.334(19)
C16B C17B 1.345(17)
C18A C17A 1.335(19)
C18A C19A 1.370(18)
C16A C17A 1.374(19)
